data_2016511
loop_
_publ_author_name
'\'Slepokura, Katarzyna'
'Lis, Tadeusz'

_publ_section_title
;
 Dihydroxyacetone (DHA) monomer complexes with CaBr~2~ and CdCl~2~
;
_journal_coeditor_code SK3189
_journal_issue 3
_journal_name_full 'Acta Crystallographica Section C'
_journal_page_first m127
_journal_page_last m133
_journal_paper_doi 10.1107/S0108270108002527
_journal_volume 64
_journal_year 2008
_chemical_formula_iupac '[Cd2 (C3 H6 O3)6] [Cd6 Cl16 (H2 O)2] , 4H2O'
_chemical_formula_moiety 'C18 H36 Cd2 O18 4+ , H4 Cd6 Cl16 O2 4- , 4H2 O'
_chemical_formula_sum 'C18 H48 Cd8 Cl16 O24'
_chemical_formula_weight 2114.96
_chemical_name_common 'trihydrated (cadmium chloride)4 complex of (dihydroxyacetone)3'
_chemical_name_systematic
;
poly[{bis(\m-dihydroxyacetone)bis[bis(dihydroxyacetone)cadmium(II)}
[diaquatetradeca-\m-chlorido-dichloridohexacadmium(II)] tetrahydrate]
;
_space_group_IT_number 14
_symmetry_cell_setting monoclinic
_symmetry_space_group_name_Hall '-P 2yn'
_symmetry_space_group_name_H-M 'P 1 21/n 1'
_atom_sites_solution_hydrogens difmap
_atom_sites_solution_primary direct
_atom_sites_solution_secondary difmap
_cell_angle_alpha 90.00
_cell_angle_beta 95.42(3)
_cell_angle_gamma 90.00
_cell_formula_units_Z 2
_cell_length_a 11.170(3)
_cell_length_b 17.119(3)
_cell_length_c 14.225(3)
_cell_measurement_temperature 100(2)
_cell_volume 2707.9(10)
_computing_cell_refinement 'CrysAlis RED in KM-4 CCD Software (Oxford Diffraction, 2004)'
_computing_data_collection 'CrysAlis CCD in KM-4 CCD Software (Oxford Diffraction, 2004)'
_computing_data_reduction 'CrysAlis RED in KM-4 CCD Software (Oxford Diffraction, 2004)'
_computing_molecular_graphics 'XP in SHELXTL (Bruker, 1997)'
_computing_publication_material 'SHELXL97 (Sheldrick, 2008)'
_computing_structure_refinement 'SHELXL97 (Sheldrick, 2008)'
_computing_structure_solution 'SHELXS97 (Sheldrick, 2008)'
_diffrn_ambient_temperature 100(2)
_diffrn_measured_fraction_theta_full 0.995
_diffrn_measured_fraction_theta_max 0.995
_diffrn_measurement_device_type 'Kuma KM4 \k-geometry diffractometer with Sapphire CCD camera'
_diffrn_measurement_method \w
_diffrn_radiation_monochromator graphite
_diffrn_radiation_source 'Enhance (Mo) X-ray Source'
_diffrn_radiation_type MoK\a
_diffrn_radiation_wavelength 0.71073
_diffrn_reflns_av_R_equivalents 0.0512
_diffrn_reflns_av_sigmaI/netI 0.0477
_diffrn_reflns_limit_h_max 12
_diffrn_reflns_limit_h_min -15
_diffrn_reflns_limit_k_max 24
_diffrn_reflns_limit_k_min -24
_diffrn_reflns_limit_l_max 20
_diffrn_reflns_limit_l_min -20
_diffrn_reflns_number 38913
_diffrn_reflns_theta_full 30.00
_diffrn_reflns_theta_max 30.00
_diffrn_reflns_theta_min 3.25
_exptl_absorpt_coefficient_mu 3.937
_exptl_absorpt_correction_T_max 0.850
_exptl_absorpt_correction_T_min 0.550
_exptl_absorpt_correction_type analytical
_exptl_absorpt_process_details '(CrysAlis RED in KM-4 CCD Software; Oxford Diffraction, 2004)'
_exptl_crystal_colour colourless
_exptl_crystal_density_diffrn 2.594
_exptl_crystal_density_method 'not measured'
_exptl_crystal_description parallelepiped
_exptl_crystal_F_000 2008
_exptl_crystal_size_max 0.19
_exptl_crystal_size_mid 0.08
_exptl_crystal_size_min 0.04
_refine_diff_density_max 1.02
_refine_diff_density_min -0.60
_refine_ls_extinction_method none
_refine_ls_goodness_of_fit_ref 1.001
_refine_ls_hydrogen_treatment mixed
_refine_ls_matrix_type full
_refine_ls_number_parameters 322
_refine_ls_number_reflns 7856
_refine_ls_number_restraints 0
_refine_ls_restrained_S_all 1.001
_refine_ls_R_factor_all 0.0560
_refine_ls_R_factor_gt 0.0294
_refine_ls_shift/su_max 0.001
_refine_ls_shift/su_mean 0.000
_refine_ls_structure_factor_coef Fsqd
_refine_ls_weighting_details 'calc w = 1/[\s^2^(Fo^2^)+(0.006P)^2^] where P=(Fo^2^+2Fc^2^)/3'
_refine_ls_weighting_scheme calc
_refine_ls_wR_factor_gt 0.0334
_refine_ls_wR_factor_ref 0.0359
_reflns_number_gt 5800
_reflns_number_total 7856
_reflns_threshold_expression I>2\s(I)
_cod_data_source_file sk3189.cif
_cod_data_source_block 2f
_cod_original_sg_symbol_H-M 'P 21/n'
_cod_database_code 2016511
_cod_database_fobs_code 2016511

loop_
_symmetry_equiv_pos_as_xyz
'x, y, z'
'-x+1/2, y+1/2, -z+1/2'
'-x, -y, -z'
'x-1/2, -y-1/2, z-1/2'

loop_
_atom_site_type_symbol
_atom_site_label
_atom_site_fract_x
_atom_site_fract_y
_atom_site_fract_z
_atom_site_U_iso_or_equiv
_atom_site_adp_type
_atom_site_calc_flag
_atom_site_refinement_flags
_atom_site_occupancy
Cd Cd1 0.319672(18) 0.465334(12) 0.498216(16) 0.01027(5) Uani d . 1
Cd Cd2 0.572487(18) 0.087048(13) 0.424834(16) 0.01031(5) Uani d . 1
Cd Cd3 0.24097(2) 0.070741(11) 0.425621(17) 0.00993(5) Uani d . 1
Cd Cd4 -0.091810(18) 0.088855(13) 0.421726(16) 0.01013(5) Uani d . 1
Cl Cl1 0.72384(6) 0.07307(4) 0.30044(5) 0.01171(15) Uani d . 1
Cl Cl2 0.54850(6) 0.23422(4) 0.42923(6) 0.01488(15) Uani d . 1
Cl Cl3 0.42159(6) 0.07355(4) 0.55909(5) 0.01058(16) Uani d . 1
Cl Cl4 0.39153(6) 0.06458(4) 0.30073(5) 0.01283(15) Uani d . 1
Cl Cl5 0.24202(6) -0.08493(4) 0.44422(5) 0.00965(15) Uani d . 1
Cl Cl6 0.06281(6) 0.07522(4) 0.29948(5) 0.01170(15) Uani d . 1
Cl Cl7 0.08956(6) 0.07314(4) 0.55509(5) 0.01012(15) Uani d . 1
Cl Cl8 -0.08331(7) 0.23712(4) 0.41625(6) 0.01763(16) Uani d . 1
O O1 0.43080(17) 0.37363(11) 0.58599(15) 0.0141(5) Uani d . 1
O O2 0.19595(17) 0.36586(11) 0.55523(14) 0.0131(4) Uani d . 1
O O3 0.04632(16) 0.25986(12) 0.63366(15) 0.0150(4) Uani d . 1
O O11 0.27611(16) 0.54872(12) 0.62401(14) 0.0151(4) Uani d . 1
O O21 0.49360(16) 0.54035(11) 0.57673(14) 0.0112(4) Uani d . 1
O O31 0.69068(17) 0.60571(13) 0.64531(16) 0.0199(5) Uani d . 1
O O12 0.12527(17) 0.51076(10) 0.45451(16) 0.0125(4) Uani d . 1
O O22 0.32487(16) 0.58577(11) 0.41791(14) 0.0122(4) Uani d . 1
O O32 0.35247(16) 0.73406(12) 0.36360(15) 0.0135(4) Uani d . 1
C C1 0.3760(2) 0.31223(16) 0.6330(2) 0.0120(6) Uani d . 1
C C2 0.2424(2) 0.31707(16) 0.6096(2) 0.0108(6) Uani d . 1
C C3 0.1713(2) 0.25687(16) 0.6567(2) 0.0132(6) Uani d . 1
C C11 0.3643(2) 0.58764(18) 0.6860(2) 0.0139(6) Uani d . 1
C C21 0.4838(2) 0.57800(15) 0.6492(2) 0.0102(6) Uani d . 1
C C31 0.5926(2) 0.61543(17) 0.7005(2) 0.0144(6) Uani d . 1
C C12 0.1151(2) 0.59239(16) 0.4349(2) 0.0111(6) Uani d . 1
C C22 0.2328(2) 0.62430(16) 0.4086(2) 0.0100(6) Uani d . 1
C C32 0.2339(2) 0.70740(16) 0.3737(2) 0.0147(7) Uani d . 1
O O1W 0.2660(2) 0.20634(12) 0.43647(16) 0.0155(5) Uani d . 1
O O2W 0.0408(2) 0.55934(13) 0.67754(17) 0.0179(5) Uani d . 1
O O3W 0.8866(2) 0.69741(14) 0.69807(17) 0.0230(5) Uani d . 1
H H1 0.5052 0.3736 0.6019 0.021 Uiso calc R 1
H H3 0.0299 0.2450 0.5777 0.023 Uiso calc R 1
H H1A 0.3959 0.3170 0.7021 0.014 Uiso calc R 1
H H1B 0.4060 0.2612 0.6125 0.014 Uiso calc R 1
H H3A 0.2002 0.2045 0.6399 0.016 Uiso calc R 1
H H3B 0.1878 0.2629 0.7259 0.016 Uiso calc R 1
H H11 0.2078 0.5556 0.6428 0.023 Uiso calc R 1
H H31 0.7524 0.6263 0.6731 0.030 Uiso calc R 1
H H11A 0.3661 0.5651 0.7502 0.017 Uiso calc R 1
H H11B 0.3443 0.6438 0.6897 0.017 Uiso calc R 1
H H31A 0.5775 0.6717 0.7103 0.017 Uiso calc R 1
H H31B 0.6109 0.5906 0.7630 0.017 Uiso calc R 1
H H12 0.0754 0.4862 0.4178 0.019 Uiso calc R 1
H H32 0.3858 0.7473 0.4166 0.020 Uiso calc R 1
H H12A 0.0913 0.6202 0.4913 0.013 Uiso calc R 1
H H12B 0.0518 0.6012 0.3824 0.013 Uiso calc R 1
H H32A 0.1852 0.7110 0.3120 0.018 Uiso calc R 1
H H32B 0.1966 0.7417 0.4188 0.018 Uiso calc R 1
H H1W 0.336(3) 0.2157(19) 0.434(2) 0.023 Uiso d . 1
H H2W 0.232(3) 0.233(2) 0.401(3) 0.023 Uiso d . 1
H H3W 0.043(3) 0.539(2) 0.724(3) 0.027 Uiso d . 1
H H4W 0.008(3) 0.597(2) 0.687(3) 0.027 Uiso d . 1
H H5W 0.953(3) 0.719(2) 0.666(3) 0.035 Uiso d . 1
H H6W 0.872(3) 0.706(2) 0.748(3) 0.035 Uiso d . 1

loop_
_atom_site_aniso_label
_atom_site_aniso_U_11
_atom_site_aniso_U_22
_atom_site_aniso_U_33
_atom_site_aniso_U_12
_atom_site_aniso_U_13
_atom_site_aniso_U_23
Cd1 0.01022(9) 0.00908(9) 0.01143(10) -0.00043(8) 0.00061(7) 0.00044(9)
Cd2 0.00842(10) 0.01160(11) 0.01089(12) 0.00070(8) 0.00087(9) 0.00080(9)
Cd3 0.00799(10) 0.01115(10) 0.01064(11) 0.00033(8) 0.00080(9) 0.00086(10)
Cd4 0.00818(10) 0.01145(11) 0.01078(12) -0.00005(8) 0.00103(9) 0.00050(9)
Cl1 0.0098(3) 0.0161(4) 0.0094(4) 0.0008(3) 0.0015(3) 0.0009(3)
Cl2 0.0164(3) 0.0114(3) 0.0166(4) 0.0000(3) 0.0003(3) 0.0011(3)
Cl3 0.0094(3) 0.0118(4) 0.0105(4) -0.0002(3) 0.0003(3) 0.0007(3)
Cl4 0.0093(3) 0.0198(4) 0.0094(4) 0.0007(3) 0.0009(3) 0.0003(3)
Cl5 0.0089(3) 0.0095(3) 0.0105(4) 0.0005(3) 0.0006(3) -0.0004(3)
Cl6 0.0094(3) 0.0170(4) 0.0086(4) 0.0019(3) 0.0003(3) 0.0006(3)
Cl7 0.0091(3) 0.0120(4) 0.0092(4) 0.0000(2) 0.0008(3) -0.0008(3)
Cl8 0.0232(4) 0.0122(4) 0.0184(4) -0.0012(3) 0.0068(3) -0.0014(3)
O1 0.0071(9) 0.0157(11) 0.0191(13) -0.0022(8) -0.0004(9) 0.0074(9)
O2 0.0132(10) 0.0120(10) 0.0135(11) -0.0002(8) -0.0016(9) 0.0004(9)
O3 0.0095(9) 0.0169(11) 0.0190(12) -0.0020(8) 0.0028(9) -0.0020(10)
O11 0.0125(9) 0.0180(11) 0.0150(11) -0.0030(8) 0.0023(8) -0.0042(9)
O21 0.0131(9) 0.0116(10) 0.0090(10) -0.0015(8) 0.0012(8) -0.0012(9)
O31 0.0129(10) 0.0287(13) 0.0182(13) -0.0057(9) 0.0022(9) -0.0094(10)
O12 0.0125(10) 0.0080(10) 0.0165(12) -0.0026(7) -0.0011(9) 0.0019(9)
O22 0.0107(9) 0.0113(10) 0.0149(11) 0.0010(8) 0.0020(8) 0.0010(9)
O32 0.0120(10) 0.0142(10) 0.0143(11) -0.0024(8) 0.0020(9) 0.0009(9)
C1 0.0126(14) 0.0107(14) 0.0124(15) -0.0006(11) -0.0005(12) 0.0010(12)
C2 0.0125(13) 0.0082(13) 0.0117(15) 0.0015(11) 0.0004(12) -0.0043(12)
C3 0.0110(13) 0.0120(14) 0.0165(17) -0.0026(11) 0.0011(12) 0.0008(13)
C11 0.0162(14) 0.0162(15) 0.0093(16) -0.0006(12) 0.0018(12) -0.0004(13)
C21 0.0163(14) 0.0063(14) 0.0077(14) 0.0009(10) -0.0008(11) 0.0029(12)
C31 0.0134(14) 0.0172(15) 0.0123(16) -0.0014(11) 0.0003(12) -0.0019(13)
C12 0.0117(13) 0.0107(13) 0.0105(15) 0.0013(11) -0.0002(11) -0.0008(12)
C22 0.0145(14) 0.0121(13) 0.0032(15) -0.0003(11) -0.0001(12) -0.0043(12)
C32 0.0093(13) 0.0127(15) 0.0225(18) 0.0002(11) 0.0039(13) 0.0020(13)
O1W 0.0144(11) 0.0153(11) 0.0166(13) -0.0008(8) 0.0007(10) 0.0010(9)
O2W 0.0200(11) 0.0166(12) 0.0172(13) 0.0025(9) 0.0028(10) 0.0024(11)
O3W 0.0242(12) 0.0274(13) 0.0185(13) -0.0084(10) 0.0075(11) -0.0070(11)

loop_
_atom_type_symbol
_atom_type_description
_atom_type_scat_dispersion_real
_atom_type_scat_dispersion_imag
_atom_type_scat_source
C C 0.0033 0.0016 'International Tables Vol C Tables 4.2.6.8 and 6.1.1.4'
H H 0.0000 0.0000 'International Tables Vol C Tables 4.2.6.8 and 6.1.1.4'
O O 0.0106 0.0060 'International Tables Vol C Tables 4.2.6.8 and 6.1.1.4'
Cl Cl 0.1484 0.1585 'International Tables Vol C Tables 4.2.6.8 and 6.1.1.4'
Cd Cd -0.8075 1.2024 'International Tables Vol C Tables 4.2.6.8 and 6.1.1.4'

loop_
_geom_angle_atom_site_label_1
_geom_angle_atom_site_label_2
_geom_angle_atom_site_label_3
_geom_angle_site_symmetry_1
_geom_angle_site_symmetry_3
_geom_angle
O22 Cd1 O31 . 3_666 91.88(8)
O22 Cd1 O2 . . 146.14(6)
O31 Cd1 O2 3_666 . 86.78(7)
O22 Cd1 O21 . 3_666 76.20(6)
O31 Cd1 O21 3_666 3_666 64.91(7)
O2 Cd1 O21 . 3_666 132.02(7)
O22 Cd1 O21 . . 73.39(7)
O31 Cd1 O21 3_666 . 128.36(7)
O2 Cd1 O21 . . 131.73(7)
O21 Cd1 O21 3_666 . 63.53(8)
Cl2 Cd2 Cl1 . . 100.80(2)
Cl2 Cd2 Cl4 . . 95.00(2)
Cl1 Cd2 Cl4 . . 92.22(3)
Cl2 Cd2 Cl5 . 3_656 94.22(2)
Cl1 Cd2 Cl5 . 3_656 87.78(3)
Cl4 Cd2 Cl5 . 3_656 170.61(2)
Cl2 Cd2 Cl3 . . 89.60(2)
Cl1 Cd2 Cl3 . . 169.50(2)
Cl4 Cd2 Cl3 . . 88.28(3)
Cl5 Cd2 Cl3 3_656 . 90.03(3)
Cl2 Cd2 Cl3 . 3_656 171.91(2)
Cl1 Cd2 Cl3 . 3_656 87.25(2)
Cl4 Cd2 Cl3 . 3_656 85.37(2)
Cl5 Cd2 Cl3 3_656 3_656 85.25(2)
Cl3 Cd2 Cl3 . 3_656 82.33(2)
O1W Cd3 Cl6 . . 95.56(6)
O1W Cd3 Cl4 . . 90.26(6)
Cl6 Cd3 Cl4 . . 91.89(3)
O1W Cd3 Cl7 . . 91.09(6)
Cl6 Cd3 Cl7 . . 88.94(3)
Cl4 Cd3 Cl7 . . 178.34(2)
O1W Cd3 Cl3 . . 81.72(6)
Cl6 Cd3 Cl3 . . 176.93(2)
Cl4 Cd3 Cl3 . . 89.56(3)
Cl7 Cd3 Cl3 . . 89.68(3)
O1W Cd3 Cl5 . . 168.73(6)
Cl6 Cd3 Cl5 . . 95.46(2)
Cl4 Cd3 Cl5 . . 91.75(2)
Cl7 Cd3 Cl5 . . 86.74(2)
Cl3 Cd3 Cl5 . . 87.20(2)
Cl8 Cd4 Cl1 . 1_455 96.56(2)
Cl8 Cd4 Cl6 . . 92.32(2)
Cl1 Cd4 Cl6 1_455 . 94.76(3)
Cl8 Cd4 Cl7 . . 95.45(2)
Cl1 Cd4 Cl7 1_455 . 167.66(2)
Cl6 Cd4 Cl7 . . 87.60(3)
Cl8 Cd4 Cl5 . 3_556 94.31(2)
Cl1 Cd4 Cl5 1_455 3_556 87.65(3)
Cl6 Cd4 Cl5 . 3_556 172.64(2)
Cl7 Cd4 Cl5 . 3_556 88.60(3)
Cl8 Cd4 Cl7 . 3_556 174.54(3)
Cl1 Cd4 Cl7 1_455 3_556 88.43(2)
Cl6 Cd4 Cl7 . 3_556 89.46(2)
Cl7 Cd4 Cl7 . 3_556 79.47(2)
Cl5 Cd4 Cl7 3_556 3_556 83.65(2)
Cd2 Cl1 Cd4 . 1_655 93.75(3)
Cd3 Cl3 Cd2 . . 88.76(3)
Cd3 Cl3 Cd2 . 3_656 92.99(2)
Cd2 Cl3 Cd2 . 3_656 97.67(2)
Cd3 Cl4 Cd2 . . 92.43(3)
Cd2 Cl5 Cd4 3_656 3_556 90.00(3)
Cd2 Cl5 Cd3 3_656 . 94.52(2)
Cd4 Cl5 Cd3 3_556 . 95.67(2)
Cd3 Cl6 Cd4 . . 93.22(3)
Cd3 Cl7 Cd4 . . 89.94(3)
Cd3 Cl7 Cd4 . 3_556 93.92(2)
Cd4 Cl7 Cd4 . 3_556 100.53(2)
C1 O1 H1 . . 109.5
C2 O2 Cd1 . . 118.61(17)
C3 O3 H3 . . 109.5
O1 C1 C2 . . 108.6(2)
O1 C1 H1A . . 110.0
C2 C1 H1A . . 110.0
O1 C1 H1B . . 110.0
C2 C1 H1B . . 110.0
H1A C1 H1B . . 108.3
O2 C2 C1 . . 122.2(3)
O2 C2 C3 . . 122.8(2)
C1 C2 C3 . . 114.9(2)
O3 C3 C2 . . 115.3(2)
O3 C3 H3A . . 108.4
C2 C3 H3A . . 108.4
O3 C3 H3B . . 108.4
C2 C3 H3B . . 108.4
H3A C3 H3B . . 107.5
C11 O11 H11 . . 109.5
C21 O21 Cd1 . 3_666 122.45(17)
C21 O21 Cd1 . . 121.09(17)
Cd1 O21 Cd1 3_666 . 116.47(8)
C31 O31 H31 . . 109.5
O11 C11 C21 . . 108.7(2)
O11 C11 H11A . . 109.9
C21 C11 H11A . . 109.9
O11 C11 H11B . . 109.9
C21 C11 H11B . . 109.9
H11A C11 H11B . . 108.3
O21 C21 C11 . . 120.5(2)
O21 C21 C31 . . 120.0(3)
C11 C21 C31 . . 119.6(2)
O31 C31 C21 . . 108.3(2)
O31 C31 H31A . . 110.0
C21 C31 H31A . . 110.0
O31 C31 H31B . . 110.0
C21 C31 H31B . . 110.0
H31A C31 H31B . . 108.4
C12 O12 H12 . . 109.5
C22 O22 Cd1 . . 117.81(18)
C32 O32 H32 . . 109.5
O12 C12 C22 . . 110.4(2)
O12 C12 H12A . . 109.6
C22 C12 H12A . . 109.6
O12 C12 H12B . . 109.6
C22 C12 H12B . . 109.6
H12A C12 H12B . . 108.1
O22 C22 C12 . . 121.7(3)
O22 C22 C32 . . 120.9(2)
C12 C22 C32 . . 117.4(2)
O32 C32 C22 . . 111.9(2)
O32 C32 H32A . . 109.2
C22 C32 H32A . . 109.2
O32 C32 H32B . . 109.2
C22 C32 H32B . . 109.2
H32A C32 H32B . . 107.9
Cd3 O1W H1W . . 108(2)
Cd3 O1W H2W . . 120(3)
H1W O1W H2W . . 106(4)
H3W O2W H4W . . 103(4)
H5W O3W H6W . . 127(4)

loop_
_geom_bond_atom_site_label_1
_geom_bond_atom_site_label_2
_geom_bond_site_symmetry_2
_geom_bond_distance
_geom_bond_publ_flag
Cd1 O1 . 2.296(2) no
Cd1 O2 . 2.383(2) no
Cd1 O11 . 2.375(2) no
Cd1 O21 . 2.502(2) no
Cd1 O12 . 2.335(2) no
Cd1 O22 . 2.360(2) no
Cd1 O21 3_666 2.432(2) no
Cd1 O31 3_666 2.370(2) no
Cd1 Cd1 3_666 4.1954(11) no
Cd2 Cl1 . 2.5713(10) no
Cd2 Cl2 . 2.5350(9) no
Cd2 Cl3 . 2.6740(11) no
Cd2 Cl4 . 2.5839(11) no
Cd2 Cl3 3_656 2.7591(9) no
Cd2 Cl5 3_656 2.6523(12) no
Cd3 O1W . 2.341(2) no
Cd3 Cl3 . 2.6370(11) no
Cd3 Cl4 . 2.5613(10) no
Cd3 Cl5 . 2.6780(8) no
Cd3 Cl6 . 2.5516(11) no
Cd3 Cl7 . 2.6158(11) no
Cd4 Cl6 . 2.5746(10) no
Cd4 Cl7 . 2.6551(12) no
Cd4 Cl8 . 2.5414(9) no
Cd4 Cl1 1_455 2.5726(11) no
Cd4 Cl5 3_556 2.6572(11) no
Cd4 Cl7 3_556 2.7925(9) no
Cd2 Cd3 . 3.7147(10) no
Cd3 Cd4 . 3.7252(10) no
Cd4 Cd2 1_455 3.7544(10) no
Cl1 Cd4 1_655 2.5726(11) ?
Cl3 Cd2 3_656 2.7591(9) ?
Cl5 Cd2 3_656 2.6523(12) ?
Cl5 Cd4 3_556 2.6572(11) ?
Cl7 Cd4 3_556 2.7925(9) ?
O1 C1 . 1.416(3) yes
O1 H1 . 0.84 ?
O2 C2 . 1.221(3) yes
O3 C3 . 1.405(3) yes
O3 H3 . 0.84 ?
C1 C2 . 1.499(4) ?
C1 H1A . 0.99 ?
C1 H1B . 0.99 ?
C2 C3 . 1.498(4) ?
C3 H3A . 0.99 ?
C3 H3B . 0.99 ?
O11 C11 . 1.424(3) yes
O11 H11 . 0.84 ?
O21 C21 . 1.229(3) yes
O21 Cd1 3_666 2.4324(19) ?
O31 C31 . 1.417(3) yes
O31 H31 . 0.84 ?
C11 C21 . 1.488(4) ?
C11 H11A . 0.99 ?
C11 H11B . 0.99 ?
C21 C31 . 1.501(4) ?
C31 H31A . 0.99 ?
C31 H31B . 0.99 ?
O12 C12 . 1.427(3) yes
O12 H12 . 0.84 ?
O22 C22 . 1.218(3) yes
O32 C32 . 1.421(3) yes
O32 H32 . 0.84 ?
C12 C22 . 1.504(4) ?
C12 H12A . 0.99 ?
C12 H12B . 0.99 ?
C22 C32 . 1.507(4) ?
C32 H32A . 0.99 ?
C32 H32B . 0.99 ?
O1W H1W . 0.80(3) ?
O1W H2W . 0.76(4) ?
O2W H3W . 0.74(4) ?
O2W H4W . 0.77(3) ?
O3W H5W . 0.98(4) ?
O3W H6W . 0.76(4) ?

loop_
_geom_hbond_atom_site_label_D
_geom_hbond_atom_site_label_H
_geom_hbond_atom_site_label_A
_geom_hbond_site_symmetry_A
_geom_hbond_distance_DH
_geom_hbond_distance_HA
_geom_hbond_distance_DA
_geom_hbond_angle_DHA
O1 H1 O22 3_666 0.84 2.07 2.822(3) 150
O1 H1 O32 3_666 0.84 2.45 3.073(3) 131
O3 H3 Cl8 . 0.84 2.52 3.312(2) 158
O11 H11 O2W . 0.84 1.98 2.810(3) 172
O31 H31 O3W . 0.84 1.94 2.740(3) 160
O12 H12 O2W 3_566 0.84 1.95 2.784(3) 173
O32 H32 Cl2 3_666 0.84 2.27 3.096(2) 169
O1W H1W Cl2 . 0.80(3) 2.41(3) 3.203(2) 176(3)
O1W H2W O3W 3_666 0.76(4) 2.19(4) 2.944(3) 173(4)
O2W H3W Cl4 4_566 0.74(4) 2.74(4) 3.302(3) 134(3)
O2W H4W O3W 1_455 0.77(3) 2.20(4) 2.955(3) 170(4)
O3W H5W Cl8 3_666 0.98(4) 2.09(4) 3.067(3) 174(3)
O3W H6W O32 4_676 0.76(4) 1.96(4) 2.690(3) 159(4)
C1 H1A Cl1 4_566 0.99 3.11 3.630(3) 114
C1 H1A Cl6 4_666 0.99 2.88 3.570(3) 127
C1 H1A Cl8 4_666 0.99 3.17 4.099(3) 157
C3 H3A Cl7 . 0.99 2.79 3.545(3) 134
C3 H3B Cl1 4_566 0.99 3.02 3.574(3) 117
C11 H11B Cl2 3_666 0.99 3.01 3.638(3) 123
C11 H11A Cl1 4_566 0.99 2.97 3.628(3) 125
C11 H11A Cl7 2_556 0.99 2.77 3.679(3) 153
C31 H31B Cl5 4_666 0.99 2.84 3.740(3) 151
C31 H31B Cl6 4_666 0.99 2.94 3.582(3) 123
C31 H31A Cl2 3_666 0.99 2.83 3.459(3) 122
C12 H12A Cl8 3_566 0.99 2.78 3.643(3) 146
C12 H12B Cl4 2 0.99 2.81 3.379(3) 117
C12 H12B O3 3_566 0.99 2.62 3.204(3) 118
C32 H32B Cl5 1_565 0.99 3.03 3.693(3) 126
C32 H32B Cl8 3_566 0.99 2.79 3.689(3) 151
C32 H32A Cl4 2 0.99 3.05 3.667(3) 121

loop_
_geom_torsion_atom_site_label_1
_geom_torsion_atom_site_label_2
_geom_torsion_atom_site_label_3
_geom_torsion_atom_site_label_4
_geom_torsion_site_symmetry_1
_geom_torsion_site_symmetry_4
_geom_torsion
_geom_torsion_publ_flag
Cl2 Cd2 Cl1 Cd4 . 1_655 86.87(3) ?
Cl4 Cd2 Cl1 Cd4 . 1_655 -177.61(2) ?
Cl5 Cd2 Cl1 Cd4 3_656 1_655 -7.00(2) ?
Cl3 Cd2 Cl1 Cd4 . 1_655 -85.09(14) ?
Cl3 Cd2 Cl1 Cd4 3_656 1_655 -92.35(2) ?
O1W Cd3 Cl3 Cd2 . . -82.97(6) ?
Cl4 Cd3 Cl3 Cd2 . . 7.35(2) ?
Cl7 Cd3 Cl3 Cd2 . . -174.13(2) ?
Cl5 Cd3 Cl3 Cd2 . . 99.12(2) ?
O1W Cd3 Cl3 Cd2 . 3_656 179.41(6) ?
Cl4 Cd3 Cl3 Cd2 . 3_656 -90.27(2) ?
Cl7 Cd3 Cl3 Cd2 . 3_656 88.26(2) ?
Cl5 Cd3 Cl3 Cd2 . 3_656 1.50(2) ?
Cl2 Cd2 Cl3 Cd3 . . 87.72(2) ?
Cl1 Cd2 Cl3 Cd3 . . -100.17(14) ?
Cl4 Cd2 Cl3 Cd3 . . -7.29(2) ?
Cl5 Cd2 Cl3 Cd3 3_656 . -178.05(2) ?
Cl3 Cd2 Cl3 Cd3 3_656 . -92.85(2) ?
Cl2 Cd2 Cl3 Cd2 . 3_656 -179.42(2) ?
Cl1 Cd2 Cl3 Cd2 . 3_656 -7.32(15) ?
Cl4 Cd2 Cl3 Cd2 . 3_656 85.56(2) ?
Cl5 Cd2 Cl3 Cd2 3_656 3_656 -85.20(2) ?
Cl3 Cd2 Cl3 Cd2 3_656 3_656 0.0 ?
O1W Cd3 Cl4 Cd2 . . 74.11(6) ?
Cl6 Cd3 Cl4 Cd2 . . 169.68(2) ?
Cl3 Cd3 Cl4 Cd2 . . -7.61(2) ?
Cl5 Cd3 Cl4 Cd2 . . -94.80(2) ?
Cl2 Cd2 Cl4 Cd3 . . -81.94(3) ?
Cl1 Cd2 Cl4 Cd3 . . 177.02(2) ?
Cl3 Cd2 Cl4 Cd3 . . 7.51(2) ?
Cl3 Cd2 Cl4 Cd3 3_656 . 89.95(2) ?
O1W Cd3 Cl5 Cd2 . 3_656 -12.2(3) ?
Cl6 Cd3 Cl5 Cd2 . 3_656 179.98(2) ?
Cl4 Cd3 Cl5 Cd2 . 3_656 87.91(3) ?
Cl7 Cd3 Cl5 Cd2 . 3_656 -91.40(3) ?
Cl3 Cd3 Cl5 Cd2 . 3_656 -1.57(2) ?
O1W Cd3 Cl5 Cd4 . 3_556 78.2(3) ?
Cl6 Cd3 Cl5 Cd4 . 3_556 -89.57(3) ?
Cl4 Cd3 Cl5 Cd4 . 3_556 178.36(2) ?
Cl7 Cd3 Cl5 Cd4 . 3_556 -0.95(3) ?
Cl3 Cd3 Cl5 Cd4 . 3_556 88.88(3) ?
O1W Cd3 Cl6 Cd4 . . -86.75(6) ?
Cl4 Cd3 Cl6 Cd4 . . -177.19(2) ?
Cl7 Cd3 Cl6 Cd4 . . 4.25(2) ?
Cl5 Cd3 Cl6 Cd4 . . 90.87(2) ?
Cl8 Cd4 Cl6 Cd3 . . 91.17(3) ?
Cl1 Cd4 Cl6 Cd3 1_455 . -172.05(2) ?
Cl7 Cd4 Cl6 Cd3 . . -4.19(2) ?
Cl7 Cd4 Cl6 Cd3 3_556 . -83.67(2) ?
O1W Cd3 Cl7 Cd4 . . 91.43(6) ?
Cl6 Cd3 Cl7 Cd4 . . -4.11(2) ?
Cl3 Cd3 Cl7 Cd4 . . 173.14(2) ?
Cl5 Cd3 Cl7 Cd4 . . -99.65(2) ?
O1W Cd3 Cl7 Cd4 . 3_556 -168.02(6) ?
Cl6 Cd3 Cl7 Cd4 . 3_556 96.44(2) ?
Cl3 Cd3 Cl7 Cd4 . 3_556 -86.31(2) ?
Cl5 Cd3 Cl7 Cd4 . 3_556 0.91(2) ?
Cl8 Cd4 Cl7 Cd3 . . -88.02(2) ?
Cl1 Cd4 Cl7 Cd3 1_455 . 105.46(11) ?
Cl6 Cd4 Cl7 Cd3 . . 4.08(2) ?
Cl5 Cd4 Cl7 Cd3 3_556 . 177.78(2) ?
Cl7 Cd4 Cl7 Cd3 3_556 . 93.98(3) ?
Cl8 Cd4 Cl7 Cd4 . 3_556 178.00(2) ?
Cl1 Cd4 Cl7 Cd4 1_455 3_556 11.48(12) ?
Cl6 Cd4 Cl7 Cd4 . 3_556 -89.90(2) ?
Cl5 Cd4 Cl7 Cd4 3_556 3_556 83.80(2) ?
Cl7 Cd4 Cl7 Cd4 3_556 3_556 0.0 ?
O22 Cd1 O2 C2 . . -167.90(19) ?
O31 Cd1 O2 C2 3_666 . 103.5(2) ?
O21 Cd1 O2 C2 3_666 . 52.0(2) ?
O21 Cd1 O2 C2 . . -38.0(2) ?
Cd1 O2 C2 C3 . . 174.0(2) ?
Cd1 O2 C2 C1 . . -7.1(4) ?
O1 C1 C2 O2 . . 2.6(4) yes
O1 C1 C2 C3 . . -178.3(2) yes
O2 C2 C3 O3 . . 0.3(4) yes
C1 C2 C3 O3 . . -178.7(2) yes
O22 Cd1 O21 C21 . . 97.2(2) ?
O31 Cd1 O21 C21 3_666 . 176.15(19) ?
O2 Cd1 O21 C21 . . -56.3(2) ?
O21 Cd1 O21 C21 3_666 . 179.8(2) ?
O22 Cd1 O21 Cd1 . 3_666 -82.56(9) ?
O31 Cd1 O21 Cd1 3_666 3_666 -3.65(13) ?
O2 Cd1 O21 Cd1 . 3_666 123.92(9) ?
O21 Cd1 O21 Cd1 3_666 3_666 0.0 ?
Cd1 O21 C21 C11 3_666 . 172.57(18) ?
Cd1 O21 C21 C11 . . -7.2(3) ?
Cd1 O21 C21 C31 3_666 . -6.7(3) ?
Cd1 O21 C21 C31 . . 173.50(18) ?
O11 C11 C21 O21 . . -0.8(4) yes
O11 C11 C21 C31 . . 178.5(2) yes
O21 C21 C31 O31 . . 6.4(4) yes
C11 C21 C31 O31 . . -172.9(2) yes
O31 Cd1 O22 C22 3_666 . 102.8(2) ?
O2 Cd1 O22 C22 . . 15.8(3) ?
O21 Cd1 O22 C22 3_666 . 166.4(2) ?
O21 Cd1 O22 C22 . . -127.5(2) ?
Cd1 O22 C22 C12 . . -8.2(3) ?
Cd1 O22 C22 C32 . . 169.2(2) ?
O12 C12 C22 O22 . . -10.0(4) yes
O12 C12 C22 C32 . . 172.5(2) yes
O22 C22 C32 O32 . . -5.6(4) yes
C12 C22 C32 O32 . . 171.9(2) yes
